data_2225677
loop_
_publ_author_name
'Liu, Hongsheng'
'Su, Lianjiang'
'Wang, Limin'
'Li, Weihong'

_publ_section_title
;
 Poly[bis{3,3'-[(biphenyl-4,4'-diyl)dimethylene]diimidazol-1-ium}
 \g-octamolybdate(VI)]
;
_journal_coeditor_code WM2312
_journal_issue 4
_journal_name_full 'Acta Crystallographica Section E'
_journal_page_first m443
_journal_page_last m444
_journal_paper_doi 10.1107/S1600536810010111
_journal_volume 66
_journal_year 2010
_chemical_formula_iupac '(C20 H20 N4)2 [Mo8 O26]'
_chemical_formula_moiety '2(C20 H20 N4 2+), Mo8 O26 4-'
_chemical_formula_sum 'C40 H40 Mo8 N8 O26'
_chemical_formula_weight 1816.32
_chemical_name_systematic
;
Poly[bis{3,3'-[(biphenyl-4,4'-diyl)dimethylene]diimidazol-1-ium}
\g-octamolybdate(VI)]
;
_space_group_IT_number 14
_symmetry_cell_setting monoclinic
_symmetry_space_group_name_Hall '-P 2yn'
_symmetry_space_group_name_H-M 'P 1 21/n 1'
_atom_sites_solution_hydrogens geom
_atom_sites_solution_primary direct
_atom_sites_solution_secondary difmap
_audit_creation_method SHELXL-97
_cell_angle_alpha 90.00
_cell_angle_beta 106.1450(10)
_cell_angle_gamma 90.00
_cell_formula_units_Z 2
_cell_length_a 9.6460(4)
_cell_length_b 17.3370(6)
_cell_length_c 16.6620(6)
_cell_measurement_reflns_used 139
_cell_measurement_temperature 293(2)
_cell_measurement_theta_max 28.32
_cell_measurement_theta_min 1.73
_cell_volume 2676.54(17)
_computing_cell_refinement 'SAINT (Bruker, 1997)'
_computing_data_collection 'SMART (Bruker, 1997)'
_computing_data_reduction 'SAINT (Bruker, 1997)'
_computing_molecular_graphics 'DIAMOND (Crystal Impact, 2008)'
_computing_publication_material 'SHELXL97 (Sheldrick, 2008)'
_computing_structure_refinement 'SHELXL97 (Sheldrick, 2008)'
_computing_structure_solution 'SHELXS97 (Sheldrick, 2008)'
_diffrn_ambient_temperature 293(2)
_diffrn_measured_fraction_theta_full 0.994
_diffrn_measured_fraction_theta_max 0.960
_diffrn_measurement_device_type 'Bruker APEX CCD area-detector'
_diffrn_measurement_method '\w scans'
_diffrn_radiation_monochromator graphite
_diffrn_radiation_source 'fine-focus sealed tube'
_diffrn_radiation_type MoK\a
_diffrn_radiation_wavelength 0.71069
_diffrn_reflns_av_R_equivalents 0.0199
_diffrn_reflns_av_sigmaI/netI 0.0271
_diffrn_reflns_limit_h_max 12
_diffrn_reflns_limit_h_min -9
_diffrn_reflns_limit_k_max 23
_diffrn_reflns_limit_k_min -23
_diffrn_reflns_limit_l_max 21
_diffrn_reflns_limit_l_min -21
_diffrn_reflns_number 16209
_diffrn_reflns_theta_full 25.00
_diffrn_reflns_theta_max 28.32
_diffrn_reflns_theta_min 1.73
_diffrn_standards_number 0
_exptl_absorpt_coefficient_mu 1.904
_exptl_absorpt_correction_T_max 0.616
_exptl_absorpt_correction_T_min 0.559
_exptl_absorpt_correction_type multi-scan
_exptl_absorpt_process_details '(SADABS; Sheldrick, 1996)'
_exptl_crystal_colour colorless
_exptl_crystal_density_diffrn 2.254
_exptl_crystal_density_method 'not measured'
_exptl_crystal_description block
_exptl_crystal_F_000 1760
_exptl_crystal_size_max 0.28
_exptl_crystal_size_mid 0.27
_exptl_crystal_size_min 0.23
_refine_diff_density_max 1.012
_refine_diff_density_min -0.566
_refine_ls_extinction_method none
_refine_ls_goodness_of_fit_ref 1.034
_refine_ls_hydrogen_treatment mixed
_refine_ls_matrix_type full
_refine_ls_number_parameters 378
_refine_ls_number_reflns 6405
_refine_ls_number_restraints 2
_refine_ls_restrained_S_all 1.034
_refine_ls_R_factor_all 0.0252
_refine_ls_R_factor_gt 0.0212
_refine_ls_shift/su_max 0.001
_refine_ls_shift/su_mean 0.000
_refine_ls_structure_factor_coef Fsqd
_refine_ls_weighting_details 'calc w=1/[\s^2^(Fo^2^)+(0.0254P)^2^+0.0270P] where P=(Fo^2^+2Fc^2^)/3'
_refine_ls_weighting_scheme calc
_refine_ls_wR_factor_gt 0.0488
_refine_ls_wR_factor_ref 0.0505
_reflns_number_gt 5716
_reflns_number_total 6405
_reflns_threshold_expression I>2sigma(I)
_cod_data_source_file wm2312.cif
_cod_data_source_block I
_cod_original_sg_symbol_H-M 'P 21/n'
_cod_database_code 2225677
_cod_database_fobs_code 2225677

loop_
_symmetry_equiv_pos_as_xyz
'x, y, z'
'-x+1/2, y+1/2, -z+1/2'
'-x, -y, -z'
'x-1/2, -y-1/2, z-1/2'

loop_
_atom_site_type_symbol
_atom_site_label
_atom_site_fract_x
_atom_site_fract_y
_atom_site_fract_z
_atom_site_U_iso_or_equiv
_atom_site_adp_type
_atom_site_calc_flag
_atom_site_refinement_flags
_atom_site_occupancy
_atom_site_disorder_assembly
_atom_site_disorder_group
Mo Mo3 0.589310(17) 0.411089(9) 0.498376(10) 0.02082(5) Uani d . 1 . .
Mo Mo1 0.363467(17) 0.472925(10) 0.320138(10) 0.02348(5) Uani d . 1 . .
Mo Mo2 0.172190(17) 0.433192(10) 0.449319(11) 0.02298(5) Uani d . 1 . .
Mo Mo4 0.773555(17) 0.457531(10) 0.370756(11) 0.02573(5) Uani d . 1 . .
C C8 0.1996(3) 0.51860(14) 0.97308(16) 0.0430(6) Uani d . 1 . .
O O11 0.20748(15) 0.42795(8) 0.55905(9) 0.0297(3) Uani d . 1 . .
O O7 0.56742(16) 0.31831(8) 0.46558(10) 0.0361(4) Uani d . 1 . .
O O8 0.60243(15) 0.40726(8) 0.60437(9) 0.0287(3) Uani d . 1 . .
C C14 0.4967(3) 0.33842(16) 1.08281(18) 0.0495(7) Uani d . 1 . .
O O9 0.39012(13) 0.45144(8) 0.45911(8) 0.0226(3) Uani d . 1 . .
O O2 0.34754(16) 0.38200(9) 0.28046(10) 0.0388(4) Uani d . 1 . .
O O4 0.74877(17) 0.51414(10) 0.28339(10) 0.0410(4) Uani d . 1 . .
C C7 0.1760(3) 0.57956(18) 1.02188(17) 0.0569(8) Uani d . 1 . .
H H7 0.2222 0.5799 1.0789 0.068 Uiso calc R 1 . .
O O10 0.17148(18) 0.33876(9) 0.42508(11) 0.0420(4) Uani d . 1 . .
O O5 0.76131(17) 0.36631(10) 0.33422(11) 0.0441(4) Uani d . 1 . .
C C17 0.6025(3) 0.27601(17) 1.1218(2) 0.0643(9) Uani d . 1 . .
H H17A 0.6299 0.2481 1.0781 0.077 Uiso calc R 1 . .
H H17B 0.6888 0.2995 1.1578 0.077 Uiso calc R 1 . .
O O6 0.77906(14) 0.43579(8) 0.50051(9) 0.0251(3) Uani d . 1 . .
C C11 0.3006(3) 0.45522(15) 1.01032(16) 0.0420(6) Uani d . 1 . .
O O12 -0.01976(15) 0.46101(10) 0.41738(10) 0.0375(4) Uani d . 1 . .
O O13 0.18052(14) 0.48333(8) 0.34039(9) 0.0264(3) Uani d . 1 . .
O O3 0.57176(14) 0.46661(8) 0.37908(9) 0.0253(3) Uani d . 1 . .
N N2 -0.0262(2) 0.75613(12) 0.81224(14) 0.0502(6) Uani d . 1 . .
C C19 0.4540(3) 0.17163(17) 1.2659(2) 0.0614(8) Uani d . 1 . .
H H19 0.4247 0.1639 1.3139 0.074 Uiso calc R 1 . .
C C18 0.4929(3) 0.15197(14) 1.14441(19) 0.0488(7) Uani d . 1 . .
H H18 0.4954 0.1293 1.0942 0.059 Uiso calc R 1 . .
C C12 0.4210(3) 0.46984(15) 1.07717(16) 0.0471(6) Uani d . 1 . .
H H12 0.4371 0.5196 1.0985 0.057 Uiso calc R 1 . .
N N3 0.5424(2) 0.22120(11) 1.17101(14) 0.0443(5) Uani d . 1 . .
C C10 0.0366(3) 0.57963(16) 0.85391(17) 0.0501(7) Uani d . 1 . .
H H10 -0.0108 0.5790 0.7971 0.060 Uiso calc R 1 . .
C C20 0.5186(3) 0.23459(16) 1.24635(19) 0.0596(8) Uani d . 1 . .
H H20 0.5426 0.2791 1.2784 0.071 Uiso calc R 1 . .
C C6 0.0857(3) 0.63925(18) 0.98732(18) 0.0605(8) Uani d . 1 . .
H H6 0.0726 0.6796 1.0213 0.073 Uiso calc R 1 . .
N N1 0.1007(3) 0.84206(16) 0.7726(3) 0.0811(9) Uani d D 1 . .
C C16 0.2814(3) 0.37990(17) 0.9806(2) 0.0592(7) Uani d . 1 . .
H H16 0.2019 0.3682 0.9360 0.071 Uiso calc R 1 . .
C C2 0.0738(3) 0.81019(17) 0.8382(2) 0.0602(8) Uani d . 1 . .
H H2 0.1175 0.8233 0.8936 0.072 Uiso calc R 1 . .
C C4 -0.0864(3) 0.70583(17) 0.86535(18) 0.0559(7) Uani d . 1 . .
H H4A -0.1776 0.6847 0.8322 0.067 Uiso calc R 1 . .
H H4B -0.1054 0.7363 0.9100 0.067 Uiso calc R 1 . .
C C15 0.3770(3) 0.32231(17) 1.0156(2) 0.0640(8) Uani d . 1 . .
H H15 0.3619 0.2724 0.9944 0.077 Uiso calc R 1 . .
N N4 0.4398(2) 0.12085(13) 1.20108(16) 0.0506(6) Uani d D 1 . .
C C3 -0.0639(4) 0.7547(2) 0.7282(2) 0.0794(10) Uani d . 1 . .
H H3 -0.1323 0.7225 0.6938 0.095 Uiso calc R 1 . .
C C5 0.0136(3) 0.64072(15) 0.90269(17) 0.0473(6) Uani d . 1 . .
O O1 0.35190(17) 0.53203(10) 0.23743(10) 0.0406(4) Uani d . 1 . .
C C13 0.5162(3) 0.41255(16) 1.11222(17) 0.0496(6) Uani d . 1 . .
H H13 0.5957 0.4242 1.1569 0.059 Uiso calc R 1 . .
C C9 0.1282(3) 0.52027(15) 0.88812(17) 0.0493(6) Uani d . 1 . .
H H9 0.1428 0.4805 0.8539 0.059 Uiso calc R 1 . .
C C1 0.0152(5) 0.8082(2) 0.7031(3) 0.0932(12) Uani d . 1 . .
H H1 0.0120 0.8199 0.6482 0.112 Uiso calc R 1 . .
H H4N 0.396(3) 0.0737(9) 1.1971(17) 0.057(8) Uiso d D 1 . .
H H1N 0.163(3) 0.8830(14) 0.777(2) 0.102(14) Uiso d D 1 . .

loop_
_atom_site_aniso_label
_atom_site_aniso_U_11
_atom_site_aniso_U_22
_atom_site_aniso_U_33
_atom_site_aniso_U_12
_atom_site_aniso_U_13
_atom_site_aniso_U_23
Mo3 0.01444(8) 0.02311(9) 0.02444(10) -0.00012(6) 0.00463(6) 0.00029(7)
Mo1 0.01472(8) 0.03481(10) 0.02030(9) -0.00007(7) 0.00384(6) -0.00334(7)
Mo2 0.01459(8) 0.02982(9) 0.02530(10) -0.00497(6) 0.00681(7) -0.00595(7)
Mo4 0.01425(8) 0.03941(10) 0.02425(10) -0.00371(7) 0.00657(7) -0.00845(8)
C8 0.0415(14) 0.0504(14) 0.0407(14) -0.0023(11) 0.0170(11) -0.0041(12)
O11 0.0254(8) 0.0355(8) 0.0298(8) -0.0068(6) 0.0105(6) -0.0017(6)
O7 0.0346(9) 0.0276(7) 0.0442(10) -0.0007(7) 0.0079(7) -0.0045(7)
O8 0.0253(7) 0.0331(8) 0.0274(8) -0.0014(6) 0.0068(6) 0.0033(6)
C14 0.0369(14) 0.0525(16) 0.0620(18) -0.0001(12) 0.0186(13) 0.0083(14)
O9 0.0146(6) 0.0288(7) 0.0237(7) -0.0016(5) 0.0045(5) -0.0018(6)
O2 0.0276(8) 0.0468(9) 0.0410(10) -0.0002(7) 0.0080(7) -0.0174(8)
O4 0.0357(9) 0.0605(11) 0.0289(9) -0.0051(8) 0.0127(7) -0.0036(8)
C7 0.0601(19) 0.075(2) 0.0342(15) 0.0158(15) 0.0107(13) -0.0071(14)
O10 0.0454(10) 0.0343(8) 0.0469(11) -0.0085(8) 0.0140(8) -0.0126(8)
O5 0.0322(9) 0.0491(10) 0.0513(11) -0.0022(7) 0.0119(8) -0.0216(8)
C17 0.0440(17) 0.0597(18) 0.092(3) 0.0050(14) 0.0239(16) 0.0152(17)
O6 0.0139(6) 0.0326(7) 0.0282(8) -0.0001(5) 0.0047(5) -0.0022(6)
C11 0.0411(14) 0.0490(14) 0.0395(14) -0.0016(11) 0.0175(11) 0.0023(11)
O12 0.0154(7) 0.0637(11) 0.0346(9) -0.0039(7) 0.0088(6) -0.0116(8)
O13 0.0152(6) 0.0377(8) 0.0248(8) 0.0013(6) 0.0034(5) -0.0035(6)
O3 0.0149(7) 0.0379(8) 0.0235(7) -0.0012(6) 0.0061(5) -0.0010(6)
N2 0.0476(13) 0.0443(12) 0.0503(14) 0.0066(10) -0.0002(10) -0.0195(11)
C19 0.068(2) 0.0582(18) 0.059(2) 0.0014(16) 0.0190(16) 0.0012(15)
C18 0.0382(14) 0.0418(14) 0.0654(19) 0.0008(11) 0.0128(13) -0.0155(13)
C12 0.0548(17) 0.0480(15) 0.0405(15) -0.0017(13) 0.0166(13) -0.0030(12)
N3 0.0352(11) 0.0356(10) 0.0589(14) 0.0023(9) 0.0079(10) -0.0045(10)
C10 0.0451(16) 0.0588(17) 0.0380(15) -0.0015(13) -0.0023(11) -0.0092(12)
C20 0.072(2) 0.0412(14) 0.062(2) -0.0015(14) 0.0122(16) -0.0134(14)
C6 0.065(2) 0.071(2) 0.0432(17) 0.0190(16) 0.0125(14) -0.0144(15)
N1 0.066(2) 0.0483(16) 0.135(3) 0.0127(15) 0.039(2) -0.0014(19)
C16 0.0421(16) 0.0581(18) 0.069(2) -0.0050(13) 0.0012(13) -0.0070(15)
C2 0.0354(15) 0.0547(17) 0.085(2) 0.0081(13) 0.0071(15) -0.0322(17)
C4 0.0434(16) 0.0637(18) 0.0559(18) 0.0078(13) 0.0058(13) -0.0137(15)
C15 0.0540(19) 0.0477(16) 0.084(2) -0.0041(14) 0.0095(16) -0.0063(16)
N4 0.0356(12) 0.0392(12) 0.0733(17) -0.0051(10) 0.0089(11) -0.0091(12)
C3 0.116(3) 0.059(2) 0.051(2) 0.000(2) 0.0034(19) -0.0105(17)
C5 0.0365(14) 0.0552(16) 0.0483(16) 0.0029(12) 0.0084(11) -0.0095(13)
O1 0.0363(9) 0.0583(11) 0.0261(9) 0.0010(8) 0.0067(7) 0.0061(8)
C13 0.0428(15) 0.0604(17) 0.0438(16) -0.0044(13) 0.0091(12) 0.0008(13)
C9 0.0518(16) 0.0482(15) 0.0462(16) -0.0018(12) 0.0107(13) -0.0136(13)
C1 0.129(4) 0.078(3) 0.072(3) 0.014(3) 0.027(3) 0.007(2)

loop_
_atom_type_symbol
_atom_type_description
_atom_type_scat_dispersion_real
_atom_type_scat_dispersion_imag
_atom_type_scat_source
C C 0.0033 0.0016 'International Tables Vol C Tables 4.2.6.8 and 6.1.1.4'
H H 0.0000 0.0000 'International Tables Vol C Tables 4.2.6.8 and 6.1.1.4'
N N 0.0061 0.0033 'International Tables Vol C Tables 4.2.6.8 and 6.1.1.4'
O O 0.0106 0.0060 'International Tables Vol C Tables 4.2.6.8 and 6.1.1.4'
Mo Mo -1.6832 0.6857 'International Tables Vol C Tables 4.2.6.8 and 6.1.1.4'

loop_
_geom_angle_atom_site_label_1
_geom_angle_atom_site_label_2
_geom_angle_atom_site_label_3
_geom_angle_site_symmetry_1
_geom_angle_site_symmetry_3
_geom_angle
_geom_angle_publ_flag
O7 Mo3 O8 . . 105.02(7) ?
O7 Mo3 O6 . . 104.90(7) ?
O8 Mo3 O6 . . 101.26(6) ?
O7 Mo3 O9 . . 101.94(7) ?
O8 Mo3 O9 . . 98.01(6) ?
O6 Mo3 O9 . . 141.35(6) ?
O7 Mo3 O3 . . 98.90(7) ?
O8 Mo3 O3 . . 155.88(6) ?
O6 Mo3 O3 . . 75.10(6) ?
O9 Mo3 O3 . . 73.69(5) ?
O7 Mo3 O9 . 3_666 177.09(6) ?
O8 Mo3 O9 . 3_666 76.63(6) ?
O6 Mo3 O9 . 3_666 76.95(5) ?
O9 Mo3 O9 . 3_666 75.38(5) ?
O3 Mo3 O9 . 3_666 79.34(5) ?
O1 Mo1 O2 . . 105.42(8) ?
O1 Mo1 O13 . . 103.48(7) ?
O2 Mo1 O13 . . 99.76(6) ?
O1 Mo1 O3 . . 105.37(7) ?
O2 Mo1 O3 . . 96.38(7) ?
O13 Mo1 O3 . . 141.63(6) ?
O1 Mo1 O9 . . 152.15(7) ?
O2 Mo1 O9 . . 102.43(7) ?
O13 Mo1 O9 . . 71.54(5) ?
O3 Mo1 O9 . . 71.09(5) ?
O1 Mo1 O8 . 3_666 82.62(7) ?
O2 Mo1 O8 . 3_666 171.74(7) ?
O13 Mo1 O8 . 3_666 79.82(5) ?
O3 Mo1 O8 . 3_666 79.38(5) ?
O9 Mo1 O8 . 3_666 69.54(5) ?
O10 Mo2 O11 . . 100.65(8) ?
O10 Mo2 O12 . . 104.37(8) ?
O11 Mo2 O12 . . 101.62(7) ?
O10 Mo2 O13 . . 101.52(7) ?
O11 Mo2 O13 . . 154.35(6) ?
O12 Mo2 O13 . . 85.20(6) ?
O10 Mo2 O9 . . 95.90(7) ?
O11 Mo2 O9 . . 91.54(6) ?
O12 Mo2 O9 . . 153.16(7) ?
O13 Mo2 O9 . . 73.51(5) ?
O10 Mo2 O6 . 3_666 168.92(7) ?
O11 Mo2 O6 . 3_666 74.21(6) ?
O12 Mo2 O6 . 3_666 86.40(6) ?
O13 Mo2 O6 . 3_666 81.67(5) ?
O9 Mo2 O6 . 3_666 74.69(5) ?
O5 Mo4 O4 . . 104.52(8) ?
O5 Mo4 O12 . 1_655 97.79(7) ?
O4 Mo4 O12 . 1_655 102.02(7) ?
O5 Mo4 O3 . . 97.31(7) ?
O4 Mo4 O3 . . 96.05(7) ?
O12 Mo4 O3 1_655 . 152.67(6) ?
O5 Mo4 O6 . . 100.12(7) ?
O4 Mo4 O6 . . 154.02(7) ?
O12 Mo4 O6 1_655 . 82.45(6) ?
O3 Mo4 O6 . . 72.55(5) ?
O5 Mo4 O11 . 3_666 170.62(7) ?
O4 Mo4 O11 . 3_666 84.82(7) ?
O12 Mo4 O11 1_655 3_666 80.80(6) ?
O3 Mo4 O11 . 3_666 80.61(5) ?
O6 Mo4 O11 . 3_666 70.51(5) ?
C7 C8 C9 . . 117.6(2) ?
C7 C8 C11 . . 120.9(2) ?
C9 C8 C11 . . 121.5(2) ?
Mo2 O11 Mo4 . 3_666 116.73(7) ?
Mo3 O8 Mo1 . 3_666 117.38(7) ?
C13 C14 C15 . . 118.4(3) ?
C13 C14 C17 . . 120.7(3) ?
C15 C14 C17 . . 120.9(3) ?
Mo3 O9 Mo2 . . 146.85(7) ?
Mo3 O9 Mo1 . . 102.58(5) ?
Mo2 O9 Mo1 . . 96.79(5) ?
Mo3 O9 Mo3 . 3_666 104.62(5) ?
Mo2 O9 Mo3 . 3_666 99.61(5) ?
Mo1 O9 Mo3 . 3_666 96.33(5) ?
C6 C7 C8 . . 121.1(3) ?
C6 C7 H7 . . 119.5 ?
C8 C7 H7 . . 119.5 ?
N3 C17 C14 . . 112.3(2) ?
N3 C17 H17A . . 109.1 ?
C14 C17 H17A . . 109.1 ?
N3 C17 H17B . . 109.1 ?
C14 C17 H17B . . 109.1 ?
H17A C17 H17B . . 107.9 ?
Mo3 O6 Mo4 . . 105.48(6) ?
Mo3 O6 Mo2 . 3_666 108.45(6) ?
Mo4 O6 Mo2 . 3_666 97.41(5) ?
C12 C11 C16 . . 117.1(3) ?
C12 C11 C8 . . 120.3(2) ?
C16 C11 C8 . . 122.6(3) ?
Mo2 O12 Mo4 . 1_455 162.00(10) ?
Mo1 O13 Mo2 . . 112.83(7) ?
Mo1 O3 Mo4 . . 147.69(8) ?
Mo1 O3 Mo3 . . 106.78(6) ?
Mo4 O3 Mo3 . . 101.50(6) ?
C2 N2 C3 . . 108.3(3) ?
C2 N2 C4 . . 126.5(3) ?
C3 N2 C4 . . 125.3(3) ?
C20 C19 N4 . . 106.5(3) ?
C20 C19 H19 . . 126.8 ?
N4 C19 H19 . . 126.8 ?
N4 C18 N3 . . 108.0(2) ?
N4 C18 H18 . . 126.0 ?
N3 C18 H18 . . 126.0 ?
C13 C12 C11 . . 121.4(2) ?
C13 C12 H12 . . 119.3 ?
C11 C12 H12 . . 119.3 ?
C18 N3 C20 . . 109.1(2) ?
C18 N3 C17 . . 124.0(3) ?
C20 N3 C17 . . 126.7(2) ?
C9 C10 C5 . . 121.2(2) ?
C9 C10 H10 . . 119.4 ?
C5 C10 H10 . . 119.4 ?
C19 C20 N3 . . 107.1(3) ?
C19 C20 H20 . . 126.4 ?
N3 C20 H20 . . 126.4 ?
C7 C6 C5 . . 121.4(3) ?
C7 C6 H6 . . 119.3 ?
C5 C6 H6 . . 119.3 ?
C2 N1 C1 . . 108.3(3) ?
C2 N1 H1N . . 123(3) ?
C1 N1 H1N . . 129(3) ?
C15 C16 C11 . . 121.6(3) ?
C15 C16 H16 . . 119.2 ?
C11 C16 H16 . . 119.2 ?
N1 C2 N2 . . 108.6(3) ?
N1 C2 H2 . . 125.7 ?
N2 C2 H2 . . 125.7 ?
N2 C4 C5 . . 112.3(2) ?
N2 C4 H4A . . 109.2 ?
C5 C4 H4A . . 109.2 ?
N2 C4 H4B . . 109.2 ?
C5 C4 H4B . . 109.2 ?
H4A C4 H4B . . 107.9 ?
C16 C15 C14 . . 120.2(3) ?
C16 C15 H15 . . 119.9 ?
C14 C15 H15 . . 119.9 ?
C18 N4 C19 . . 109.3(2) ?
C18 N4 H4N . . 125.6(17) ?
C19 N4 H4N . . 125.0(17) ?
C1 C3 N2 . . 107.4(3) ?
C1 C3 H3 . . 126.3 ?
N2 C3 H3 . . 126.3 ?
C6 C5 C10 . . 117.6(3) ?
C6 C5 C4 . . 121.1(2) ?
C10 C5 C4 . . 121.3(2) ?
C12 C13 C14 . . 121.3(3) ?
C12 C13 H13 . . 119.4 ?
C14 C13 H13 . . 119.4 ?
C10 C9 C8 . . 121.2(2) ?
C10 C9 H9 . . 119.4 ?
C8 C9 H9 . . 119.4 ?
C3 C1 N1 . . 107.4(4) ?
C3 C1 H1 . . 126.3 ?
N1 C1 H1 . . 126.3 ?

loop_
_geom_bond_atom_site_label_1
_geom_bond_atom_site_label_2
_geom_bond_site_symmetry_2
_geom_bond_distance
_geom_bond_publ_flag
Mo3 O7 . 1.6929(15) y
Mo3 O8 . 1.7365(14) y
Mo3 O6 . 1.8705(13) y
Mo3 O9 . 1.9774(13) y
Mo3 O3 . 2.1723(14) y
Mo3 O9 3_666 2.4785(13) y
Mo1 O1 . 1.6958(16) y
Mo1 O2 . 1.6996(15) y
Mo1 O13 . 1.8952(13) y
Mo1 O3 . 1.9789(13) y
Mo1 O9 . 2.2882(14) y
Mo1 O8 3_666 2.4032(14) y
Mo2 O10 . 1.6858(15) y
Mo2 O11 . 1.7665(15) y
Mo2 O12 . 1.8428(14) y
Mo2 O13 . 2.0340(14) y
Mo2 O9 . 2.0869(12) y
Mo2 O6 3_666 2.4210(14) y
Mo4 O5 . 1.6870(16) y
Mo4 O4 . 1.7163(16) y
Mo4 O12 1_655 1.9289(14) y
Mo4 O3 . 1.9958(13) y
Mo4 O6 . 2.1806(14) y
Mo4 O11 3_666 2.2857(15) y
C8 C7 . 1.390(3) ?
C8 C9 . 1.392(4) ?
C8 C11 . 1.485(4) ?
O11 Mo4 3_666 2.2857(15) ?
O8 Mo1 3_666 2.4032(14) ?
C14 C13 . 1.370(4) ?
C14 C15 . 1.396(4) ?
C14 C17 . 1.505(4) ?
O9 Mo3 3_666 2.4785(13) ?
C7 C6 . 1.372(4) ?
C7 H7 . 0.9300 ?
C17 N3 . 1.475(3) ?
C17 H17A . 0.9700 ?
C17 H17B . 0.9700 ?
O6 Mo2 3_666 2.4210(14) ?
C11 C12 . 1.390(4) ?
C11 C16 . 1.391(4) ?
O12 Mo4 1_455 1.9289(14) ?
N2 C2 . 1.328(3) ?
N2 C3 . 1.346(4) ?
N2 C4 . 1.472(4) ?
C19 C20 . 1.341(4) ?
C19 N4 . 1.370(4) ?
C19 H19 . 0.9300 ?
C18 N4 . 1.309(4) ?
C18 N3 . 1.322(3) ?
C18 H18 . 0.9300 ?
C12 C13 . 1.369(4) ?
C12 H12 . 0.9300 ?
N3 C20 . 1.357(3) ?
C10 C9 . 1.373(4) ?
C10 C5 . 1.390(4) ?
C10 H10 . 0.9300 ?
C20 H20 . 0.9300 ?
C6 C5 . 1.388(4) ?
C6 H6 . 0.9300 ?
N1 C2 . 1.314(4) ?
N1 C1 . 1.354(5) ?
N1 H1N . 0.92(3) ?
C16 C15 . 1.374(4) ?
C16 H16 . 0.9300 ?
C2 H2 . 0.9300 ?
C4 C5 . 1.503(4) ?
C4 H4A . 0.9700 ?
C4 H4B . 0.9700 ?
C15 H15 . 0.9300 ?
N4 H4N . 0.92(3) ?
C3 C1 . 1.339(5) ?
C3 H3 . 0.9300 ?
C13 H13 . 0.9300 ?
C9 H9 . 0.9300 ?
C1 H1 . 0.9300 ?

loop_
_geom_hbond_atom_site_label_D
_geom_hbond_atom_site_label_H
_geom_hbond_atom_site_label_A
_geom_hbond_site_symmetry_A
_geom_hbond_distance_DH
_geom_hbond_distance_HA
_geom_hbond_distance_DA
_geom_hbond_angle_DHA
N1 H1N O4 4_576 0.92(3) 1.96(3) 2.854(4) 165(3)
N4 H4N O13 2_546 0.92(3) 1.77(2) 2.658(3) 163(3)

loop_
_geom_torsion_atom_site_label_1
_geom_torsion_atom_site_label_2
_geom_torsion_atom_site_label_3
_geom_torsion_atom_site_label_4
_geom_torsion_site_symmetry_1
_geom_torsion_site_symmetry_2
_geom_torsion_site_symmetry_3
_geom_torsion_site_symmetry_4
_geom_torsion
_geom_torsion_publ_flag
O10 Mo2 O11 Mo4 . . . 3_666 178.62(8) ?
O12 Mo2 O11 Mo4 . . . 3_666 -74.14(8) ?
O13 Mo2 O11 Mo4 . . . 3_666 29.20(17) ?
O9 Mo2 O11 Mo4 . . . 3_666 82.32(7) ?
O6 Mo2 O11 Mo4 3_666 . . 3_666 8.70(5) ?
O7 Mo3 O8 Mo1 . . . 3_666 179.62(7) ?
O6 Mo3 O8 Mo1 . . . 3_666 70.66(8) ?
O9 Mo3 O8 Mo1 . . . 3_666 -75.66(7) ?
O3 Mo3 O8 Mo1 . . . 3_666 -7.98(18) ?
O9 Mo3 O8 Mo1 3_666 . . 3_666 -2.85(6) ?
O7 Mo3 O9 Mo2 . . . . 45.50(14) ?
O8 Mo3 O9 Mo2 . . . . -61.79(14) ?
O6 Mo3 O9 Mo2 . . . . 178.76(10) ?
O3 Mo3 O9 Mo2 . . . . 141.41(14) ?
O9 Mo3 O9 Mo2 3_666 . . . -135.65(16) ?
O7 Mo3 O9 Mo1 . . . . -78.78(7) ?
O8 Mo3 O9 Mo1 . . . . 173.93(6) ?
O6 Mo3 O9 Mo1 . . . . 54.48(11) ?
O3 Mo3 O9 Mo1 . . . . 17.13(5) ?
O9 Mo3 O9 Mo1 3_666 . . . 100.07(6) ?
O7 Mo3 O9 Mo3 . . . 3_666 -178.85(6) ?
O8 Mo3 O9 Mo3 . . . 3_666 73.85(6) ?
O6 Mo3 O9 Mo3 . . . 3_666 -45.59(11) ?
O3 Mo3 O9 Mo3 . . . 3_666 -82.95(6) ?
O9 Mo3 O9 Mo3 3_666 . . 3_666 0.0 ?
O10 Mo2 O9 Mo3 . . . . -40.83(14) ?
O11 Mo2 O9 Mo3 . . . . 60.04(13) ?
O12 Mo2 O9 Mo3 . . . . 179.98(11) ?
O13 Mo2 O9 Mo3 . . . . -141.13(14) ?
O6 Mo2 O9 Mo3 3_666 . . . 133.21(14) ?
O10 Mo2 O9 Mo1 . . . . 84.87(7) ?
O11 Mo2 O9 Mo1 . . . . -174.26(6) ?
O12 Mo2 O9 Mo1 . . . . -54.32(15) ?
O13 Mo2 O9 Mo1 . . . . -15.43(5) ?
O6 Mo2 O9 Mo1 3_666 . . . -101.10(6) ?
O10 Mo2 O9 Mo3 . . . 3_666 -177.51(7) ?
O11 Mo2 O9 Mo3 . . . 3_666 -76.64(6) ?
O12 Mo2 O9 Mo3 . . . 3_666 43.30(15) ?
O13 Mo2 O9 Mo3 . . . 3_666 82.19(6) ?
O6 Mo2 O9 Mo3 3_666 . . 3_666 -3.47(4) ?
O1 Mo1 O9 Mo3 . . . . -106.35(13) ?
O2 Mo1 O9 Mo3 . . . . 73.42(7) ?
O13 Mo1 O9 Mo3 . . . . 169.71(7) ?
O3 Mo1 O9 Mo3 . . . . -19.15(6) ?
O8 Mo1 O9 Mo3 3_666 . . . -104.55(6) ?
O1 Mo1 O9 Mo2 . . . . 100.72(13) ?
O2 Mo1 O9 Mo2 . . . . -79.51(7) ?
O13 Mo1 O9 Mo2 . . . . 16.78(5) ?
O3 Mo1 O9 Mo2 . . . . -172.08(7) ?
O8 Mo1 O9 Mo2 3_666 . . . 102.52(6) ?
O1 Mo1 O9 Mo3 . . . 3_666 0.21(15) ?
O2 Mo1 O9 Mo3 . . . 3_666 179.98(6) ?
O13 Mo1 O9 Mo3 . . . 3_666 -83.73(6) ?
O3 Mo1 O9 Mo3 . . . 3_666 87.41(5) ?
O8 Mo1 O9 Mo3 3_666 . . 3_666 2.01(4) ?
C9 C8 C7 C6 . . . . -0.1(4) ?
C11 C8 C7 C6 . . . . 178.2(3) ?
C13 C14 C17 N3 . . . . 108.2(3) ?
C15 C14 C17 N3 . . . . -72.2(4) ?
O7 Mo3 O6 Mo4 . . . . 78.17(8) ?
O8 Mo3 O6 Mo4 . . . . -172.77(6) ?
O9 Mo3 O6 Mo4 . . . . -54.32(11) ?
O3 Mo3 O6 Mo4 . . . . -17.26(5) ?
O9 Mo3 O6 Mo4 3_666 . . . -99.52(6) ?
O7 Mo3 O6 Mo2 . . . 3_666 -178.32(7) ?
O8 Mo3 O6 Mo2 . . . 3_666 -69.27(7) ?
O9 Mo3 O6 Mo2 . . . 3_666 49.18(12) ?
O3 Mo3 O6 Mo2 . . . 3_666 86.24(6) ?
O9 Mo3 O6 Mo2 3_666 . . 3_666 3.98(5) ?
O5 Mo4 O6 Mo3 . . . . -75.45(8) ?
O4 Mo4 O6 Mo3 . . . . 85.95(15) ?
O12 Mo4 O6 Mo3 1_655 . . . -172.07(8) ?
O3 Mo4 O6 Mo3 . . . . 19.10(6) ?
O11 Mo4 O6 Mo3 3_666 . . . 105.07(7) ?
O5 Mo4 O6 Mo2 . . . 3_666 173.01(6) ?
O4 Mo4 O6 Mo2 . . . 3_666 -25.59(16) ?
O12 Mo4 O6 Mo2 1_655 . . 3_666 76.39(6) ?
O3 Mo4 O6 Mo2 . . . 3_666 -92.44(6) ?
O11 Mo4 O6 Mo2 3_666 . . 3_666 -6.47(4) ?
C7 C8 C11 C12 . . . . -31.8(4) ?
C9 C8 C11 C12 . . . . 146.5(3) ?
C7 C8 C11 C16 . . . . 148.8(3) ?
C9 C8 C11 C16 . . . . -32.9(4) ?
O10 Mo2 O12 Mo4 . . . 1_455 -5.7(3) ?
O11 Mo2 O12 Mo4 . . . 1_455 -110.1(3) ?
O13 Mo2 O12 Mo4 . . . 1_455 94.9(3) ?
O9 Mo2 O12 Mo4 . . . 1_455 132.1(3) ?
O6 Mo2 O12 Mo4 3_666 . . 1_455 176.9(3) ?
O1 Mo1 O13 Mo2 . . . . -170.08(8) ?
O2 Mo1 O13 Mo2 . . . . 81.34(8) ?
O3 Mo1 O13 Mo2 . . . . -32.19(13) ?
O9 Mo1 O13 Mo2 . . . . -18.61(6) ?
O8 Mo1 O13 Mo2 3_666 . . . -90.29(7) ?
O10 Mo2 O13 Mo1 . . . . -72.56(9) ?
O11 Mo2 O13 Mo1 . . . . 76.76(15) ?
O12 Mo2 O13 Mo1 . . . . -176.27(8) ?
O9 Mo2 O13 Mo1 . . . . 20.25(6) ?
O6 Mo2 O13 Mo1 3_666 . . . 96.67(7) ?
O1 Mo1 O3 Mo4 . . . . -41.21(16) ?
O2 Mo1 O3 Mo4 . . . . 66.75(15) ?
O13 Mo1 O3 Mo4 . . . . -178.65(11) ?
O9 Mo1 O3 Mo4 . . . . 167.74(16) ?
O8 Mo1 O3 Mo4 3_666 . . . -120.42(15) ?
O1 Mo1 O3 Mo3 . . . . 168.78(7) ?
O2 Mo1 O3 Mo3 . . . . -83.27(8) ?
O13 Mo1 O3 Mo3 . . . . 31.33(12) ?
O9 Mo1 O3 Mo3 . . . . 17.72(5) ?
O8 Mo1 O3 Mo3 3_666 . . . 89.56(6) ?
O5 Mo4 O3 Mo1 . . . . -68.50(15) ?
O4 Mo4 O3 Mo1 . . . . 37.03(15) ?
O12 Mo4 O3 Mo1 1_655 . . . 168.42(12) ?
O6 Mo4 O3 Mo1 . . . . -166.86(15) ?
O11 Mo4 O3 Mo1 3_666 . . . 120.74(15) ?
O5 Mo4 O3 Mo3 . . . . 82.27(8) ?
O4 Mo4 O3 Mo3 . . . . -172.19(7) ?
O12 Mo4 O3 Mo3 1_655 . . . -40.81(17) ?
O6 Mo4 O3 Mo3 . . . . -16.09(5) ?
O11 Mo4 O3 Mo3 3_666 . . . -88.48(6) ?
O7 Mo3 O3 Mo1 . . . . 79.61(7) ?
O8 Mo3 O3 Mo1 . . . . -92.96(14) ?
O6 Mo3 O3 Mo1 . . . . -177.22(7) ?
O9 Mo3 O3 Mo1 . . . . -20.31(6) ?
O9 Mo3 O3 Mo1 3_666 . . . -98.04(6) ?
O7 Mo3 O3 Mo4 . . . . -84.57(7) ?
O8 Mo3 O3 Mo4 . . . . 102.86(14) ?
O6 Mo3 O3 Mo4 . . . . 18.60(6) ?
O9 Mo3 O3 Mo4 . . . . 175.51(7) ?
O9 Mo3 O3 Mo4 3_666 . . . 97.78(6) ?
C16 C11 C12 C13 . . . . -0.1(4) ?
C8 C11 C12 C13 . . . . -179.6(2) ?
N4 C18 N3 C20 . . . . -0.6(3) ?
N4 C18 N3 C17 . . . . -176.1(2) ?
C14 C17 N3 C18 . . . . 101.9(3) ?
C14 C17 N3 C20 . . . . -72.8(4) ?
N4 C19 C20 N3 . . . . -0.1(3) ?
C18 N3 C20 C19 . . . . 0.4(3) ?
C17 N3 C20 C19 . . . . 175.7(3) ?
C8 C7 C6 C5 . . . . 0.6(5) ?
C12 C11 C16 C15 . . . . -0.1(4) ?
C8 C11 C16 C15 . . . . 179.4(3) ?
C1 N1 C2 N2 . . . . 0.6(4) ?
C3 N2 C2 N1 . . . . -0.7(3) ?
C4 N2 C2 N1 . . . . 179.3(2) ?
C2 N2 C4 C5 . . . . -78.1(3) ?
C3 N2 C4 C5 . . . . 101.9(3) ?
C11 C16 C15 C14 . . . . 0.3(5) ?
C13 C14 C15 C16 . . . . -0.3(4) ?
C17 C14 C15 C16 . . . . -180.0(3) ?
N3 C18 N4 C19 . . . . 0.6(3) ?
C20 C19 N4 C18 . . . . -0.3(3) ?
C2 N2 C3 C1 . . . . 0.5(4) ?
C4 N2 C3 C1 . . . . -179.4(3) ?
C7 C6 C5 C10 . . . . -0.4(5) ?
C7 C6 C5 C4 . . . . 179.3(3) ?
C9 C10 C5 C6 . . . . -0.4(4) ?
C9 C10 C5 C4 . . . . 179.9(3) ?
N2 C4 C5 C6 . . . . 108.8(3) ?
N2 C4 C5 C10 . . . . -71.5(3) ?
C11 C12 C13 C14 . . . . 0.0(4) ?
C15 C14 C13 C12 . . . . 0.2(4) ?
C17 C14 C13 C12 . . . . 179.9(2) ?
C5 C10 C9 C8 . . . . 0.9(4) ?
C7 C8 C9 C10 . . . . -0.7(4) ?
C11 C8 C9 C10 . . . . -179.0(2) ?
N2 C3 C1 N1 . . . . -0.1(4) ?
C2 N1 C1 C3 . . . . -0.3(4) ?
